data_7117728
loop_
_publ_author_name
'Yin-Wei Sun'
'Xiang-Ying Tang'
'Min Shi'

_publ_section_title
;
 A gold-catalyzed 1,2-acyloxy migration/intramolecular
 cyclopropanation/ring enlargement cascade: syntheses of medium-sized
 heterocycles
;
_journal_name_full Chem.Commun.
_journal_page_first 13937
_journal_paper_doi 10.1039/C5cc05808B
_journal_volume 51
_journal_year 2015
_chemical_formula_moiety 'C31 H29 N2 O6 S2'
_chemical_formula_sum 'C31 H29 N2 O6 S2'
_chemical_formula_weight 589.68
_chemical_name_systematic
;
 ?
;
_space_group_crystal_system monoclinic
_space_group_IT_number 14
_space_group_name_Hall '-P 2ybc'
_space_group_name_H-M_alt 'P 1 21/c 1'
_symmetry_space_group_name_Hall '-P 2ybc'
_symmetry_space_group_name_H-M 'P 1 21/c 1'
_atom_sites_solution_hydrogens geom
_atom_sites_solution_primary direct
_audit_creation_date 2015-06-11
_audit_creation_method
;
Olex2 1.2
(compiled 2015.01.26 svn.r3150 for OlexSys, GUI svn.r4998)
;
_audit_update_record
;
2015-06-13 deposited with the CCDC.
2015-07-24 downloaded from the CCDC.
;
_cell_angle_alpha 90
_cell_angle_beta 91.647(2)
_cell_angle_gamma 90
_cell_formula_units_Z 4
_cell_length_a 18.1593(16)
_cell_length_b 10.1358(9)
_cell_length_c 15.6691(13)
_cell_measurement_reflns_used 3798
_cell_measurement_temperature 296(2)
_cell_measurement_theta_max 22.99
_cell_measurement_theta_min 2.24
_cell_volume 2882.8(4)
_computing_cell_refinement 'SAINT v7.68A (Bruker, 2009)'
_computing_data_reduction 'SAINT v7.68A (Bruker, 2009)'
_computing_molecular_graphics 'Olex2 (Dolomanov et al., 2009)'
_computing_publication_material 'Olex2 (Dolomanov et al., 2009)'
_computing_structure_refinement 'XL (Sheldrick, 2008)'
_computing_structure_solution 'ShelXS (Sheldrick, 2008)'
_diffrn_ambient_temperature 296.15
_diffrn_measured_fraction_theta_full 0.999
_diffrn_measured_fraction_theta_max 0.992
_diffrn_measurement_device_type 'Bruker APEX-II CCD'
_diffrn_measurement_method '\f and \w scans'
_diffrn_radiation_monochromator graphite
_diffrn_radiation_type MoK\a
_diffrn_radiation_wavelength 0.71073
_diffrn_reflns_av_R_equivalents 0.0482
_diffrn_reflns_av_unetI/netI 0.0555
_diffrn_reflns_laue_measured_fraction_full 0.999
_diffrn_reflns_laue_measured_fraction_max 0.992
_diffrn_reflns_limit_h_max 26
_diffrn_reflns_limit_h_min -25
_diffrn_reflns_limit_k_max 14
_diffrn_reflns_limit_k_min -11
_diffrn_reflns_limit_l_max 22
_diffrn_reflns_limit_l_min -21
_diffrn_reflns_number 28610
_diffrn_reflns_point_group_measured_fraction_full 0.999
_diffrn_reflns_point_group_measured_fraction_max 0.992
_diffrn_reflns_theta_full 26.000
_diffrn_reflns_theta_max 30.684
_diffrn_reflns_theta_min 2.244
_diffrn_standards_number 0
_exptl_absorpt_coefficient_mu 0.232
_exptl_absorpt_correction_T_max 0.7461
_exptl_absorpt_correction_T_min 0.6912
_exptl_absorpt_correction_type multi-scan
_exptl_absorpt_process_details
;
SADABS-2008/1 (Bruker,2008) was used for absorption correction.
wR2(int) was 0.0521 before and 0.0431 after correction.
The Ratio of minimum to maximum transmission is 0.9264.
The \l/2 correction factor is 0.0015.
;
_exptl_crystal_colour colourless
_exptl_crystal_density_diffrn 1.359
_exptl_crystal_density_meas .
_exptl_crystal_description block
_exptl_crystal_F_000 1236
_exptl_crystal_size_max 0.2
_exptl_crystal_size_mid 0.15
_exptl_crystal_size_min 0.12
_refine_diff_density_max 0.469
_refine_diff_density_min -0.397
_refine_diff_density_rms 0.052
_refine_ls_extinction_coef .
_refine_ls_extinction_method none
_refine_ls_goodness_of_fit_ref 0.986
_refine_ls_hydrogen_treatment constr
_refine_ls_matrix_type full
_refine_ls_number_parameters 373
_refine_ls_number_reflns 8867
_refine_ls_number_restraints 0
_refine_ls_restrained_S_all 0.986
_refine_ls_R_factor_all 0.1249
_refine_ls_R_factor_gt 0.0529
_refine_ls_shift/su_max 0.004
_refine_ls_shift/su_mean 0.000
_refine_ls_structure_factor_coef Fsqd
_refine_ls_weighting_details 'w=1/[\s^2^(Fo^2^)+(0.0718P)^2^+0.1459P] where P=(Fo^2^+2Fc^2^)/3'
_refine_ls_weighting_scheme calc
_refine_ls_wR_factor_gt 0.1261
_refine_ls_wR_factor_ref 0.1590
_reflns_Friedel_coverage 0.000
_reflns_friedel_fraction_full .
_reflns_friedel_fraction_max .
_reflns_number_gt 4377
_reflns_number_total 8867
_reflns_threshold_expression 'I > 2\s(I)'
_cod_data_source_file c5cc05808b2.cif
_cod_data_source_block dm15482
_cod_depositor_comments
;

2018-02-22
Z value and formula fixed to values more according to usual
chemical conventions.                 miguel
;
_cod_original_formula_sum 'C62 H58 N4 O12 S4'
_cod_original_formula_weight 1179.36
_cod_original_formula_moiety '2(C31 H29 N2 O6 S2)'
_cod_original_formula_units_Z 2
_cod_database_code 7117728
_shelxl_version_number 2014-3
_shelx_space_group_comment
;
The symmetry employed for this shelxl refinement is uniquely defined
by the following loop, which should always be used as a source of
symmetry information in preference to the above space-group names.
They are only intended as comments.
;
_shelx_estimated_absorpt_t_max 0.973
_shelx_estimated_absorpt_t_min 0.955
_olex2_refinement_description
;
1. Fixed Uiso
 At 1.2 times of:
  All C(H) groups, All C(H,H) groups
 At 1.5 times of:
  All C(H,H,H) groups
2.a Secondary CH2 refined with riding coordinates:
 C1(H1A,H1B), C13(H13A,H13B)
2.b Aromatic/amide H refined with riding coordinates:
 C4(H4), C5(H5), C6(H6), C7(H7), C9(H9), C15(H15), C16(H16), C17(H17),
 C19(H19), C20(H20), C22(H22), C23(H23), C26(H26), C27(H27), C29(H29), C30(H30)
2.c Idealised Me refined as rotating group:
 C12(H12A,H12B,H12C), C24(H24A,H24B,H24C), C31(H31A,H31B,H31C)
;
_olex2_submission_special_instructions 'No special instructions were received'

loop_
_space_group_symop_operation_xyz
'x, y, z'
'-x, y+1/2, -z+1/2'
'-x, -y, -z'
'x, -y-1/2, z-1/2'

loop_
_atom_site_label
_atom_site_type_symbol
_atom_site_fract_x
_atom_site_fract_y
_atom_site_fract_z
_atom_site_U_iso_or_equiv
_atom_site_adp_type
_atom_site_occupancy
_atom_site_site_symmetry_order
_atom_site_calc_flag
_atom_site_refinement_flags_posn
_atom_site_refinement_flags_adp
_atom_site_refinement_flags_occupancy
_atom_site_disorder_assembly
_atom_site_disorder_group
S1 S 0.64137(3) -0.02849(5) -0.07023(3) 0.04627(15) Uani 1 1 d . . . . .
S2 S 0.91279(3) -0.24304(7) -0.09182(4) 0.06181(19) Uani 1 1 d . . . . .
O1 O 0.56346(9) -0.01937(16) -0.08199(10) 0.0625(4) Uani 1 1 d . . . . .
O2 O 0.68859(10) 0.02513(16) -0.13211(10) 0.0611(4) Uani 1 1 d . . . . .
O3 O 0.89289(10) -0.27652(18) -0.00761(11) 0.0677(5) Uani 1 1 d . . . . .
O4 O 0.97558(9) -0.3009(2) -0.12906(13) 0.0863(6) Uani 1 1 d . . . . .
O5 O 0.78577(11) -0.5818(2) -0.00197(16) 0.0900(6) Uani 1 1 d . . . . .
O6 O 0.69728(10) -0.49343(16) 0.07538(10) 0.0636(5) Uani 1 1 d . . . . .
N1 N 0.66113(9) -0.18642(16) -0.06358(10) 0.0420(4) Uani 1 1 d . . . . .
N2 N 0.84246(10) -0.2826(2) -0.15713(12) 0.0574(5) Uani 1 1 d . . . . .
C1 C 0.61757(12) -0.2621(2) -0.00199(13) 0.0458(5) Uani 1 1 d . . . . .
H1A H 0.5689 -0.2234 0.0012 0.055 Uiso 1 1 calc R . . . .
H1B H 0.6412 -0.2560 0.0542 0.055 Uiso 1 1 calc R . . . .
C2 C 0.61037(11) -0.4033(2) -0.02651(12) 0.0420(5) Uani 1 1 d . . . . .
C3 C 0.55725(11) -0.4558(2) -0.08997(12) 0.0418(5) Uani 1 1 d . . . . .
C4 C 0.50714(12) -0.3919(2) -0.14344(13) 0.0507(5) Uani 1 1 d . . . . .
H4 H 0.5041 -0.3003 -0.1439 0.061 Uiso 1 1 calc R . . . .
C5 C 0.46134(13) -0.4674(3) -0.19647(14) 0.0611(6) Uani 1 1 d . . . . .
H5 H 0.4267 -0.4261 -0.2323 0.073 Uiso 1 1 calc R . . . .
C6 C 0.46670(14) -0.6026(3) -0.19649(15) 0.0643(7) Uani 1 1 d . . . . .
H6 H 0.4358 -0.6515 -0.2328 0.077 Uiso 1 1 calc R . . . .
C7 C 0.51676(14) -0.6674(2) -0.14386(14) 0.0573(6) Uani 1 1 d . . . . .
H7 H 0.5200 -0.7589 -0.1445 0.069 Uiso 1 1 calc R . . . .
C8 C 0.56231(12) -0.5932(2) -0.08991(13) 0.0461(5) Uani 1 1 d . . . . .
C9 C 0.62056(14) -0.6349(2) -0.02610(14) 0.0527(6) Uani 1 1 d . . . . .
H9 H 0.6364 -0.7194 -0.0115 0.063 Uiso 1 1 calc R . . . .
C10 C 0.64653(13) -0.5056(2) 0.00790(13) 0.0487(5) Uani 1 1 d . . . . .
C11 C 0.76742(16) -0.5370(3) 0.0632(2) 0.0665(7) Uani 1 1 d . . . . .
C12 C 0.8146(2) -0.5168(3) 0.1406(2) 0.1029(12) Uani 1 1 d . . . . .
H12A H 0.8317 -0.4272 0.1424 0.154 Uiso 1 1 calc GR . . . .
H12B H 0.8561 -0.5754 0.1393 0.154 Uiso 1 1 calc GR . . . .
H12C H 0.7867 -0.5348 0.1904 0.154 Uiso 1 1 calc GR . . . .
C13 C 0.74053(11) -0.2170(2) -0.05936(13) 0.0448(5) Uani 1 1 d . . . . .
H13A H 0.7496 -0.2868 -0.0180 0.054 Uiso 1 1 calc R . . . .
H13B H 0.7676 -0.1396 -0.0401 0.054 Uiso 1 1 calc R . . . .
C14 C 0.76770(11) -0.2591(2) -0.14362(13) 0.0448(5) Uani 1 1 d . . . . .
C15 C 0.73159(14) -0.2869(2) -0.21780(14) 0.0580(6) Uani 1 1 d . . . . .
H15 H 0.6809 -0.2821 -0.2272 0.070 Uiso 1 1 calc R . . . .
C16 C 0.78349(16) -0.3246(3) -0.27905(16) 0.0675(7) Uani 1 1 d . . . . .
H16 H 0.7726 -0.3486 -0.3353 0.081 Uiso 1 1 calc R . . . .
C17 C 0.85015(15) -0.3197(3) -0.24255(16) 0.0674(7) Uani 1 1 d . . . . .
H17 H 0.8942 -0.3378 -0.2689 0.081 Uiso 1 1 calc R . . . .
C18 C 0.66620(11) 0.03881(19) 0.03016(13) 0.0435(5) Uani 1 1 d . . . . .
C19 C 0.61836(12) 0.0308(2) 0.09724(15) 0.0524(5) Uani 1 1 d . . . . .
H19 H 0.5715 -0.0047 0.0889 0.063 Uiso 1 1 calc R . . . .
C20 C 0.64124(14) 0.0761(2) 0.17645(16) 0.0608(6) Uani 1 1 d . . . . .
H20 H 0.6092 0.0707 0.2216 0.073 Uiso 1 1 calc R . . . .
C21 C 0.71044(15) 0.1292(2) 0.19075(15) 0.0593(6) Uani 1 1 d . . . . .
C22 C 0.75672(13) 0.1387(2) 0.12228(15) 0.0544(6) Uani 1 1 d . . . . .
H22 H 0.8033 0.1754 0.1305 0.065 Uiso 1 1 calc R . . . .
C23 C 0.73515(12) 0.0948(2) 0.04218(14) 0.0474(5) Uani 1 1 d . . . . .
H23 H 0.7666 0.1028 -0.0033 0.057 Uiso 1 1 calc R . . . .
C24 C 0.73526(19) 0.1732(3) 0.27939(17) 0.0913(10) Uani 1 1 d . . . . .
H24A H 0.7033 0.2418 0.2986 0.137 Uiso 1 1 calc GR . . . .
H24B H 0.7848 0.2060 0.2779 0.137 Uiso 1 1 calc GR . . . .
H24C H 0.7334 0.0997 0.3179 0.137 Uiso 1 1 calc GR . . . .
C25 C 0.91996(12) -0.0713(3) -0.09880(15) 0.0564(6) Uani 1 1 d . . . . .
C26 C 0.90973(13) 0.0069(3) -0.02820(16) 0.0584(6) Uani 1 1 d . . . . .
H26 H 0.8974 -0.0311 0.0235 0.070 Uiso 1 1 calc R . . . .
C27 C 0.91780(14) 0.1411(3) -0.03459(18) 0.0669(7) Uani 1 1 d . . . . .
H27 H 0.9117 0.1929 0.0137 0.080 Uiso 1 1 calc R . . . .
C28 C 0.93461(13) 0.2013(3) -0.1100(2) 0.0711(7) Uani 1 1 d . . . . .
C29 C 0.94421(16) 0.1211(4) -0.1802(2) 0.0830(9) Uani 1 1 d . . . . .
H29 H 0.9558 0.1596 -0.2320 0.100 Uiso 1 1 calc R . . . .
C30 C 0.93713(16) -0.0130(3) -0.17591(17) 0.0745(8) Uani 1 1 d . . . . .
H30 H 0.9437 -0.0647 -0.2241 0.089 Uiso 1 1 calc R . . . .
C31 C 0.94354(18) 0.3485(3) -0.1158(2) 0.0990(10) Uani 1 1 d . . . . .
H31A H 0.9288 0.3884 -0.0634 0.149 Uiso 1 1 calc GR . . . .
H31B H 0.9133 0.3817 -0.1623 0.149 Uiso 1 1 calc GR . . . .
H31C H 0.9942 0.3693 -0.1254 0.149 Uiso 1 1 calc GR . . . .

loop_
_atom_site_aniso_label
_atom_site_aniso_U_11
_atom_site_aniso_U_22
_atom_site_aniso_U_33
_atom_site_aniso_U_23
_atom_site_aniso_U_13
_atom_site_aniso_U_12
S1 0.0461(3) 0.0448(3) 0.0476(3) 0.0085(2) -0.0043(2) 0.0001(2)
S2 0.0408(3) 0.0720(4) 0.0723(4) -0.0131(3) -0.0049(3) 0.0050(3)
O1 0.0473(9) 0.0679(11) 0.0712(10) 0.0079(8) -0.0159(8) 0.0078(8)
O2 0.0764(12) 0.0577(10) 0.0494(9) 0.0155(8) 0.0044(8) -0.0053(8)
O3 0.0609(11) 0.0744(12) 0.0669(11) 0.0015(9) -0.0113(8) 0.0041(9)
O4 0.0470(10) 0.0995(15) 0.1123(15) -0.0306(12) 0.0008(10) 0.0152(10)
O5 0.0582(12) 0.1047(17) 0.1069(16) -0.0153(14) -0.0029(11) 0.0040(11)
O6 0.0698(12) 0.0647(11) 0.0552(10) -0.0010(8) -0.0157(8) 0.0066(8)
N1 0.0394(9) 0.0409(10) 0.0458(9) 0.0012(7) 0.0028(7) -0.0048(7)
N2 0.0454(11) 0.0660(13) 0.0607(12) -0.0176(10) 0.0007(9) -0.0004(9)
C1 0.0483(12) 0.0438(12) 0.0455(11) 0.0006(9) 0.0049(9) -0.0075(9)
C2 0.0445(11) 0.0419(12) 0.0398(10) 0.0004(9) 0.0035(9) -0.0043(9)
C3 0.0411(11) 0.0451(12) 0.0396(10) 0.0003(9) 0.0050(9) -0.0048(9)
C4 0.0507(13) 0.0524(14) 0.0491(12) 0.0056(10) 0.0022(10) -0.0010(10)
C5 0.0502(14) 0.085(2) 0.0476(13) 0.0006(13) -0.0024(10) -0.0020(13)
C6 0.0582(16) 0.078(2) 0.0564(14) -0.0152(13) 0.0030(12) -0.0194(13)
C7 0.0634(15) 0.0545(15) 0.0546(13) -0.0116(11) 0.0141(12) -0.0156(12)
C8 0.0490(12) 0.0445(12) 0.0455(11) -0.0020(9) 0.0120(9) -0.0062(9)
C9 0.0690(15) 0.0362(12) 0.0526(13) 0.0024(10) -0.0009(11) 0.0011(10)
C10 0.0515(13) 0.0512(13) 0.0432(11) 0.0018(9) -0.0031(10) -0.0005(10)
C11 0.0626(17) 0.0502(15) 0.085(2) 0.0067(14) -0.0190(15) 0.0012(12)
C12 0.102(3) 0.076(2) 0.126(3) -0.0070(19) -0.064(2) 0.0079(18)
C13 0.0406(11) 0.0458(12) 0.0478(11) 0.0007(9) -0.0015(9) -0.0019(9)
C14 0.0420(11) 0.0403(12) 0.0521(12) -0.0031(9) -0.0001(9) -0.0024(9)
C15 0.0521(13) 0.0628(15) 0.0586(14) -0.0124(11) -0.0059(11) -0.0025(11)
C16 0.0764(18) 0.0712(18) 0.0549(14) -0.0189(12) 0.0010(13) -0.0046(14)
C17 0.0646(17) 0.0708(18) 0.0676(16) -0.0247(13) 0.0147(13) -0.0020(13)
C18 0.0444(12) 0.0363(11) 0.0499(12) 0.0040(9) 0.0014(9) 0.0044(9)
C19 0.0409(12) 0.0502(13) 0.0666(15) -0.0011(11) 0.0086(10) 0.0024(10)
C20 0.0597(15) 0.0614(16) 0.0623(15) -0.0080(12) 0.0181(12) 0.0048(12)
C21 0.0687(17) 0.0530(14) 0.0564(14) -0.0107(11) 0.0063(12) 0.0047(12)
C22 0.0510(13) 0.0478(13) 0.0641(14) -0.0045(11) -0.0006(11) -0.0042(10)
C23 0.0448(12) 0.0413(12) 0.0565(13) 0.0010(10) 0.0076(10) -0.0026(9)
C24 0.100(2) 0.109(3) 0.0651(17) -0.0254(16) 0.0064(16) -0.0095(19)
C25 0.0360(11) 0.0738(16) 0.0590(14) -0.0082(12) -0.0027(10) -0.0027(11)
C26 0.0446(13) 0.0719(18) 0.0587(14) -0.0051(12) 0.0032(11) -0.0048(11)
C27 0.0493(14) 0.0768(19) 0.0750(17) -0.0106(15) 0.0059(12) -0.0077(12)
C28 0.0414(13) 0.0769(19) 0.095(2) 0.0049(17) -0.0048(13) -0.0094(12)
C29 0.0647(18) 0.108(3) 0.0757(19) 0.0202(19) -0.0023(14) -0.0204(17)
C30 0.0644(18) 0.100(2) 0.0594(16) -0.0087(15) 0.0011(13) -0.0137(15)
C31 0.072(2) 0.085(2) 0.140(3) 0.022(2) 0.002(2) -0.0125(17)

loop_
_atom_type_symbol
_atom_type_description
_atom_type_scat_dispersion_real
_atom_type_scat_dispersion_imag
_atom_type_scat_source
C C 0.0033 0.0016 'International Tables Vol C Tables 4.2.6.8 and 6.1.1.4'
H H 0.0000 0.0000 'International Tables Vol C Tables 4.2.6.8 and 6.1.1.4'
N N 0.0061 0.0033 'International Tables Vol C Tables 4.2.6.8 and 6.1.1.4'
O O 0.0106 0.0060 'International Tables Vol C Tables 4.2.6.8 and 6.1.1.4'
S S 0.1246 0.1234 'International Tables Vol C Tables 4.2.6.8 and 6.1.1.4'

loop_
_geom_angle_atom_site_label_1
_geom_angle_atom_site_label_2
_geom_angle_atom_site_label_3
_geom_angle
_geom_angle_site_symmetry_1
_geom_angle_site_symmetry_3
O1 S1 N1 106.60(9) . .
O1 S1 C18 108.56(10) . .
O2 S1 O1 120.23(10) . .
O2 S1 N1 106.32(9) . .
O2 S1 C18 108.49(10) . .
N1 S1 C18 105.71(9) . .
O3 S2 O4 120.76(13) . .
O3 S2 N2 107.64(10) . .
O3 S2 C25 108.51(11) . .
O4 S2 N2 105.01(11) . .
O4 S2 C25 108.82(12) . .
N2 S2 C25 104.99(11) . .
C11 O6 C10 117.73(19) . .
C1 N1 S1 115.25(13) . .
C13 N1 S1 114.79(13) . .
C13 N1 C1 113.71(16) . .
C14 N2 S2 126.64(15) . .
C14 N2 C17 108.28(19) . .
C17 N2 S2 123.84(17) . .
N1 C1 H1A 109.2 . .
N1 C1 H1B 109.2 . .
N1 C1 C2 112.04(16) . .
H1A C1 H1B 107.9 . .
C2 C1 H1A 109.2 . .
C2 C1 H1B 109.2 . .
C3 C2 C1 125.20(19) . .
C10 C2 C1 127.3(2) . .
C10 C2 C3 107.36(19) . .
C4 C3 C2 130.6(2) . .
C4 C3 C8 120.7(2) . .
C8 C3 C2 108.67(18) . .
C3 C4 H4 120.7 . .
C3 C4 C5 118.5(2) . .
C5 C4 H4 120.7 . .
C4 C5 H5 119.7 . .
C6 C5 C4 120.6(2) . .
C6 C5 H5 119.7 . .
C5 C6 H6 119.3 . .
C5 C6 C7 121.4(2) . .
C7 C6 H6 119.3 . .
C6 C7 H7 120.7 . .
C6 C7 C8 118.6(2) . .
C8 C7 H7 120.7 . .
C3 C8 C9 109.12(18) . .
C7 C8 C3 120.2(2) . .
C7 C8 C9 130.7(2) . .
C8 C9 H9 129.2 . .
C10 C9 C8 101.65(18) . .
C10 C9 H9 129.2 . .
O6 C10 C9 123.28(19) . .
C2 C10 O6 123.2(2) . .
C2 C10 C9 113.2(2) . .
O5 C11 O6 122.4(3) . .
O5 C11 C12 126.5(3) . .
O6 C11 C12 111.1(3) . .
C11 C12 H12A 109.5 . .
C11 C12 H12B 109.5 . .
C11 C12 H12C 109.5 . .
H12A C12 H12B 109.5 . .
H12A C12 H12C 109.5 . .
H12B C12 H12C 109.5 . .
N1 C13 H13A 109.3 . .
N1 C13 H13B 109.3 . .
N1 C13 C14 111.71(17) . .
H13A C13 H13B 107.9 . .
C14 C13 H13A 109.3 . .
C14 C13 H13B 109.3 . .
N2 C14 C13 122.11(19) . .
C15 C14 N2 106.49(19) . .
C15 C14 C13 131.4(2) . .
C14 C15 H15 125.6 . .
C14 C15 C16 108.9(2) . .
C16 C15 H15 125.6 . .
C15 C16 H16 125.8 . .
C17 C16 C15 108.4(2) . .
C17 C16 H16 125.8 . .
N2 C17 H17 126.0 . .
C16 C17 N2 107.9(2) . .
C16 C17 H17 126.0 . .
C19 C18 S1 120.31(17) . .
C23 C18 S1 119.23(16) . .
C23 C18 C19 120.4(2) . .
C18 C19 H19 120.5 . .
C20 C19 C18 119.0(2) . .
C20 C19 H19 120.5 . .
C19 C20 H20 119.1 . .
C19 C20 C21 121.8(2) . .
C21 C20 H20 119.1 . .
C20 C21 C22 118.1(2) . .
C20 C21 C24 120.6(2) . .
C22 C21 C24 121.2(2) . .
C21 C22 H22 119.3 . .
C23 C22 C21 121.3(2) . .
C23 C22 H22 119.3 . .
C18 C23 H23 120.4 . .
C22 C23 C18 119.3(2) . .
C22 C23 H23 120.4 . .
C21 C24 H24A 109.5 . .
C21 C24 H24B 109.5 . .
C21 C24 H24C 109.5 . .
H24A C24 H24B 109.5 . .
H24A C24 H24C 109.5 . .
H24B C24 H24C 109.5 . .
C26 C25 S2 120.7(2) . .
C26 C25 C30 119.5(3) . .
C30 C25 S2 119.8(2) . .
C25 C26 H26 120.2 . .
C27 C26 C25 119.6(2) . .
C27 C26 H26 120.2 . .
C26 C27 H27 119.0 . .
C28 C27 C26 122.0(3) . .
C28 C27 H27 119.0 . .
C27 C28 C29 117.4(3) . .
C27 C28 C31 121.3(3) . .
C29 C28 C31 121.2(3) . .
C28 C29 H29 119.0 . .
C30 C29 C28 122.0(3) . .
C30 C29 H29 119.0 . .
C25 C30 H30 120.3 . .
C29 C30 C25 119.3(3) . .
C29 C30 H30 120.3 . .
C28 C31 H31A 109.5 . .
C28 C31 H31B 109.5 . .
C28 C31 H31C 109.5 . .
H31A C31 H31B 109.5 . .
H31A C31 H31C 109.5 . .
H31B C31 H31C 109.5 . .

loop_
_geom_bond_atom_site_label_1
_geom_bond_atom_site_label_2
_geom_bond_distance
_geom_bond_site_symmetry_2
S1 O1 1.4243(17) .
S1 O2 1.4209(16) .
S1 N1 1.6430(17) .
S1 C18 1.761(2) .
S2 O3 1.4193(18) .
S2 O4 1.4221(17) .
S2 N2 1.662(2) .
S2 C25 1.749(3) .
O5 C11 1.174(3) .
O6 C10 1.388(3) .
O6 C11 1.367(3) .
N1 C1 1.480(2) .
N1 C13 1.475(3) .
N2 C14 1.400(3) .
N2 C17 1.401(3) .
C1 H1A 0.9700 .
C1 H1B 0.9700 .
C1 C2 1.486(3) .
C2 C3 1.466(3) .
C2 C10 1.334(3) .
C3 C4 1.381(3) .
C3 C8 1.396(3) .
C4 H4 0.9300 .
C4 C5 1.389(3) .
C5 H5 0.9300 .
C5 C6 1.374(4) .
C6 H6 0.9300 .
C6 C7 1.376(4) .
C7 H7 0.9300 .
C7 C8 1.387(3) .
C8 C9 1.495(3) .
C9 H9 0.9300 .
C9 C10 1.486(3) .
C11 C12 1.480(4) .
C12 H12A 0.9600 .
C12 H12B 0.9600 .
C12 H12C 0.9600 .
C13 H13A 0.9700 .
C13 H13B 0.9700 .
C13 C14 1.485(3) .
C14 C15 1.348(3) .
C15 H15 0.9300 .
C15 C16 1.417(3) .
C16 H16 0.9300 .
C16 C17 1.325(4) .
C17 H17 0.9300 .
C18 C19 1.385(3) .
C18 C23 1.383(3) .
C19 H19 0.9300 .
C19 C20 1.376(3) .
C20 H20 0.9300 .
C20 C21 1.380(3) .
C21 C22 1.385(3) .
C21 C24 1.515(3) .
C22 H22 0.9300 .
C22 C23 1.378(3) .
C23 H23 0.9300 .
C24 H24A 0.9600 .
C24 H24B 0.9600 .
C24 H24C 0.9600 .
C25 C26 1.378(3) .
C25 C30 1.388(3) .
C26 H26 0.9300 .
C26 C27 1.372(3) .
C27 H27 0.9300 .
C27 C28 1.372(4) .
C28 C29 1.383(4) .
C28 C31 1.504(4) .
C29 H29 0.9300 .
C29 C30 1.368(4) .
C30 H30 0.9300 .
C31 H31A 0.9600 .
C31 H31B 0.9600 .
C31 H31C 0.9600 .

loop_
_geom_torsion_atom_site_label_1
_geom_torsion_atom_site_label_2
_geom_torsion_atom_site_label_3
_geom_torsion_atom_site_label_4
_geom_torsion
_geom_torsion_site_symmetry_1
_geom_torsion_site_symmetry_2
_geom_torsion_site_symmetry_3
_geom_torsion_site_symmetry_4
S1 N1 C1 C2 152.55(15) . . . .
S1 N1 C13 C14 -99.93(17) . . . .
S1 C18 C19 C20 175.57(18) . . . .
S1 C18 C23 C22 -175.24(16) . . . .
S2 N2 C14 C13 -12.1(3) . . . .
S2 N2 C14 C15 170.13(18) . . . .
S2 N2 C17 C16 -170.6(2) . . . .
S2 C25 C26 C27 178.05(19) . . . .
S2 C25 C30 C29 -178.6(2) . . . .
O1 S1 N1 C1 -50.50(16) . . . .
O1 S1 N1 C13 174.47(14) . . . .
O1 S1 C18 C19 31.1(2) . . . .
O1 S1 C18 C23 -151.57(17) . . . .
O2 S1 N1 C1 -179.90(14) . . . .
O2 S1 N1 C13 45.07(16) . . . .
O2 S1 C18 C19 163.33(17) . . . .
O2 S1 C18 C23 -19.3(2) . . . .
O3 S2 N2 C14 43.5(2) . . . .
O3 S2 N2 C17 -150.7(2) . . . .
O3 S2 C25 C26 2.5(2) . . . .
O3 S2 C25 C30 -178.39(19) . . . .
O4 S2 N2 C14 173.4(2) . . . .
O4 S2 N2 C17 -20.8(2) . . . .
O4 S2 C25 C26 -130.6(2) . . . .
O4 S2 C25 C30 48.5(2) . . . .
N1 S1 C18 C19 -82.98(18) . . . .
N1 S1 C18 C23 94.37(18) . . . .
N1 C1 C2 C3 -81.1(2) . . . .
N1 C1 C2 C10 103.6(2) . . . .
N1 C13 C14 N2 174.52(18) . . . .
N1 C13 C14 C15 -8.3(3) . . . .
N2 S2 C25 C26 117.38(19) . . . .
N2 S2 C25 C30 -63.5(2) . . . .
N2 C14 C15 C16 -1.6(3) . . . .
C1 N1 C13 C14 124.34(18) . . . .
C1 C2 C3 C4 4.5(3) . . . .
C1 C2 C3 C8 -174.53(18) . . . .
C1 C2 C10 O6 1.1(3) . . . .
C1 C2 C10 C9 174.22(19) . . . .
C2 C3 C4 C5 -178.2(2) . . . .
C2 C3 C8 C7 179.09(18) . . . .
C2 C3 C8 C9 -0.7(2) . . . .
C3 C2 C10 O6 -174.82(19) . . . .
C3 C2 C10 C9 -1.7(2) . . . .
C3 C4 C5 C6 -1.0(3) . . . .
C3 C8 C9 C10 -0.2(2) . . . .
C4 C3 C8 C7 0.0(3) . . . .
C4 C3 C8 C9 -179.84(19) . . . .
C4 C5 C6 C7 0.6(3) . . . .
C5 C6 C7 C8 0.1(3) . . . .
C6 C7 C8 C3 -0.4(3) . . . .
C6 C7 C8 C9 179.4(2) . . . .
C7 C8 C9 C10 180.0(2) . . . .
C8 C3 C4 C5 0.7(3) . . . .
C8 C9 C10 O6 174.33(19) . . . .
C8 C9 C10 C2 1.2(2) . . . .
C10 O6 C11 O5 1.1(4) . . . .
C10 O6 C11 C12 179.9(2) . . . .
C10 C2 C3 C4 -179.5(2) . . . .
C10 C2 C3 C8 1.5(2) . . . .
C11 O6 C10 C2 -121.8(2) . . . .
C11 O6 C10 C9 65.8(3) . . . .
C13 N1 C1 C2 -71.9(2) . . . .
C13 C14 C15 C16 -179.1(2) . . . .
C14 N2 C17 C16 -2.5(3) . . . .
C14 C15 C16 C17 0.0(3) . . . .
C15 C16 C17 N2 1.6(3) . . . .
C17 N2 C14 C13 -179.7(2) . . . .
C17 N2 C14 C15 2.5(3) . . . .
C18 S1 N1 C1 64.91(16) . . . .
C18 S1 N1 C13 -70.12(15) . . . .
C18 C19 C20 C21 0.0(4) . . . .
C19 C18 C23 C22 2.1(3) . . . .
C19 C20 C21 C22 1.3(4) . . . .
C19 C20 C21 C24 -177.5(3) . . . .
C20 C21 C22 C23 -0.9(4) . . . .
C21 C22 C23 C18 -0.8(3) . . . .
C23 C18 C19 C20 -1.7(3) . . . .
C24 C21 C22 C23 177.9(2) . . . .
C25 S2 N2 C14 -72.0(2) . . . .
C25 S2 N2 C17 93.9(2) . . . .
C25 C26 C27 C28 1.2(4) . . . .
C26 C25 C30 C29 0.5(4) . . . .
C26 C27 C28 C29 -0.8(4) . . . .
C26 C27 C28 C31 -179.8(2) . . . .
C27 C28 C29 C30 0.3(4) . . . .
C28 C29 C30 C25 -0.2(4) . . . .
C30 C25 C26 C27 -1.0(4) . . . .
C31 C28 C29 C30 179.2(3) . . . .
